data_4120704
loop_
_publ_author_name
'Kim, Sung Kuk'
'Lim, Jong Min'
'Pradhan, Tuhin'
'Jung, Hyo Sung'
'Lynch, Vincent M.'
'Kim, Jong Seung'
'Kim, Dongho'
'Sessler, Jonathan L.'

_publ_section_title
;
 Self-association and nitroaromatic-induced deaggregation of pyrene
 substituted pyridine amides.
;
_journal_issue 1
_journal_name_full 'Journal of the American Chemical Society'
_journal_page_first 495
_journal_page_last 505
_journal_paper_doi 10.1021/ja411672f
_journal_volume 136
_journal_year 2014
_chemical_formula_moiety 'C41 H27 N3 O2, C H4 O'
_chemical_formula_sum 'C42 H31 N3 O3'
_chemical_formula_weight 625.70
_chemical_name_systematic
;
 ?
;
_space_group_IT_number 88
_symmetry_cell_setting tetragonal
_symmetry_space_group_name_Hall '-I 4ad'
_symmetry_space_group_name_H-M 'I 41/a :2'
_atom_sites_solution_hydrogens geom
_atom_sites_solution_primary direct
_atom_sites_solution_secondary difmap
_audit_creation_method SHELXL-97
_cell_angle_alpha 90.00
_cell_angle_beta 90.00
_cell_angle_gamma 90.00
_cell_formula_units_Z 16
_cell_length_a 27.8949(10)
_cell_length_b 27.8949(10)
_cell_length_c 16.4272(7)
_cell_measurement_reflns_used 7567
_cell_measurement_temperature 153(2)
_cell_measurement_theta_max 27.5
_cell_measurement_theta_min 1.0
_cell_volume 12782.4(8)
_computing_cell_refinement 'Collect software, Nonius B.V. 1998'
_computing_data_collection 'Collect software, Nonius B.V. 1998'
_computing_data_reduction
;
DENZO and Scalepack (Otwinoski and Minor, 1997)
;
_computing_molecular_graphics 'XP SHELXTL/PC, Siemens Analytical'
_computing_structure_refinement 'XL SHELXTL/PC, Siemens Analytical'
_computing_structure_solution
;

SIR97 - Altomare A., Burla M.C., Camalli M., Cascarano G.L., Giacovazzo C., 
Guagliardi A., Moliterni A.G.G., Polidori G.,Spagna R.
;
_diffrn_ambient_temperature 153(2)
_diffrn_measured_fraction_theta_full 0.998
_diffrn_measured_fraction_theta_max 0.998
_diffrn_measurement_device_type 'Nonius Kappa CCD'
_diffrn_measurement_method \w-scans
_diffrn_radiation_monochromator graphite
_diffrn_radiation_source 'fine-focus sealed tube'
_diffrn_radiation_type MoK\a
_diffrn_radiation_wavelength 0.71070
_diffrn_reflns_av_R_equivalents 0.0531
_diffrn_reflns_av_sigmaI/netI 0.0898
_diffrn_reflns_limit_h_max 33
_diffrn_reflns_limit_h_min -33
_diffrn_reflns_limit_k_max 23
_diffrn_reflns_limit_k_min -23
_diffrn_reflns_limit_l_max 19
_diffrn_reflns_limit_l_min -19
_diffrn_reflns_number 11046
_diffrn_reflns_theta_full 25.00
_diffrn_reflns_theta_max 25.00
_diffrn_reflns_theta_min 2.05
_exptl_absorpt_coefficient_mu 0.082
_exptl_absorpt_correction_type none
_exptl_crystal_colour yellow
_exptl_crystal_density_diffrn 1.301
_exptl_crystal_density_method 'not measured'
_exptl_crystal_description prisms
_exptl_crystal_F_000 5248
_exptl_crystal_size_max 0.26
_exptl_crystal_size_mid 0.14
_exptl_crystal_size_min 0.08
_refine_diff_density_max 0.247
_refine_diff_density_min -0.378
_refine_diff_density_rms 0.053
_refine_ls_extinction_method none
_refine_ls_goodness_of_fit_ref 1.711
_refine_ls_hydrogen_treatment constr
_refine_ls_matrix_type full
_refine_ls_number_parameters 415
_refine_ls_number_reflns 5631
_refine_ls_number_restraints 0
_refine_ls_restrained_S_all 1.711
_refine_ls_R_factor_all 0.1475
_refine_ls_R_factor_gt 0.0745
_refine_ls_shift/su_max 0.023
_refine_ls_shift/su_mean 0.002
_refine_ls_structure_factor_coef Fsqd
_refine_ls_weighting_details 'calc w=1/[\s^2^(Fo^2^)+(0.0320P)^2^] where P=(Fo^2^+2Fc^2^)/3'
_refine_ls_weighting_scheme calc
_refine_ls_wR_factor_gt 0.1451
_refine_ls_wR_factor_ref 0.1530
_reflns_number_gt 2811
_reflns_number_total 5631
_reflns_threshold_expression >2sigma(I)
_cod_data_source_file ja411672f_si_002.cif
_cod_data_source_block ksk690i
_cod_depositor_comments
;
The following automatic conversions were performed:

'_symmetry_cell_setting' value 'Tetragonal' changed to 'tetragonal'
according to
/usr/data/users/saulius/automatic-downloads/current/ACS/lib/dictionaries/cif_core.dic
dictionary named 'cif_core.dic' version 2.4.2 from 2011-04-26.

Automatic conversion script
Id: cif_fix_values 2281 2013-09-26 08:29:07Z andrius 
;
_cod_original_sg_symbol_H-M I41/a
_cod_database_code 4120704

loop_
_symmetry_equiv_pos_as_xyz
'x, y, z'
'-x, -y+1/2, z'
'-y+3/4, x+1/4, z+1/4'
'y+1/4, -x+1/4, z+1/4'
'x+1/2, y+1/2, z+1/2'
'-x+1/2, -y+1, z+1/2'
'-y+5/4, x+3/4, z+3/4'
'y+3/4, -x+3/4, z+3/4'
'-x, -y, -z'
'x, y-1/2, -z'
'y-3/4, -x-1/4, -z-1/4'
'-y-1/4, x-1/4, -z-1/4'
'-x+1/2, -y+1/2, -z+1/2'
'x+1/2, y, -z+1/2'
'y-1/4, -x+1/4, -z+1/4'
'-y+1/4, x+1/4, -z+1/4'

loop_
_atom_site_label
_atom_site_type_symbol
_atom_site_fract_x
_atom_site_fract_y
_atom_site_fract_z
_atom_site_U_iso_or_equiv
_atom_site_adp_type
_atom_site_occupancy
_atom_site_symmetry_multiplicity
_atom_site_calc_flag
_atom_site_refinement_flags
O1 O 0.54792(9) 0.59928(9) 0.34819(15) 0.0690(8) Uani 1 1 d .
O2 O 0.79690(8) 0.56657(8) 0.38570(13) 0.0489(6) Uani 1 1 d .
N1 N 0.59266(10) 0.57653(11) 0.24041(19) 0.0594(9) Uani 1 1 d .
H1 H 0.6208 0.5672 0.2220 0.071 Uiso 1 1 calc R
N2 N 0.67255(10) 0.57538(9) 0.33730(15) 0.0402(7) Uani 1 1 d .
N3 N 0.75861(9) 0.56199(9) 0.26437(15) 0.0394(7) Uani 1 1 d .
H3 H 0.7308 0.5601 0.2392 0.047 Uiso 1 1 calc R
C1 C 0.55926(13) 0.55555(17) 0.1057(2) 0.0606(11) Uani 1 1 d .
C2 C 0.55583(12) 0.50581(16) 0.0981(2) 0.0543(10) Uani 1 1 d .
C3 C 0.54696(12) 0.47457(18) 0.1666(2) 0.0629(12) Uani 1 1 d .
H3A H 0.5438 0.4879 0.2195 0.075 Uiso 1 1 calc R
C4 C 0.54305(13) 0.42605(18) 0.1563(2) 0.0634(11) Uani 1 1 d .
H4 H 0.5377 0.4065 0.2028 0.076 Uiso 1 1 calc R
C5 C 0.54666(13) 0.40390(17) 0.0793(3) 0.0609(11) Uani 1 1 d .
C6 C 0.54105(14) 0.35501(19) 0.0691(3) 0.0792(13) Uani 1 1 d .
H6 H 0.5355 0.3354 0.1154 0.095 Uiso 1 1 calc R
C7 C 0.54333(16) 0.33389(19) -0.0081(4) 0.0943(15) Uani 1 1 d .
H7 H 0.5388 0.3003 -0.0143 0.113 Uiso 1 1 calc R
C8 C 0.55235(15) 0.3625(2) -0.0756(3) 0.0838(14) Uani 1 1 d .
H8 H 0.5539 0.3484 -0.1281 0.101 Uiso 1 1 calc R
C9 C 0.55918(13) 0.4117(2) -0.0674(3) 0.0707(12) Uani 1 1 d .
C10 C 0.56919(14) 0.4426(2) -0.1369(3) 0.0788(14) Uani 1 1 d .
H10 H 0.5733 0.4290 -0.1894 0.095 Uiso 1 1 calc R
C11 C 0.57256(14) 0.4897(2) -0.1274(3) 0.0748(14) Uani 1 1 d .
H11 H 0.5783 0.5089 -0.1741 0.090 Uiso 1 1 calc R
C12 C 0.56799(12) 0.51265(19) -0.0502(3) 0.0606(11) Uani 1 1 d .
C13 C 0.57058(13) 0.5617(2) -0.0400(3) 0.0736(13) Uani 1 1 d .
H13 H 0.5756 0.5815 -0.0863 0.088 Uiso 1 1 calc R
C14 C 0.56608(13) 0.58280(16) 0.0360(3) 0.0716(12) Uani 1 1 d .
H14 H 0.5677 0.6167 0.0405 0.086 Uiso 1 1 calc R
C15 C 0.56024(12) 0.48366(17) 0.0200(2) 0.0554(10) Uani 1 1 d .
C16 C 0.55572(12) 0.43379(16) 0.0102(2) 0.0542(10) Uani 1 1 d .
C17 C 0.55190(13) 0.58026(15) 0.1844(2) 0.0715(12) Uani 1 1 d .
H17A H 0.5454 0.6146 0.1738 0.086 Uiso 1 1 calc R
H17B H 0.5232 0.5666 0.2112 0.086 Uiso 1 1 calc R
C18 C 0.58749(14) 0.58722(13) 0.3189(3) 0.0543(10) Uani 1 1 d .
C19 C 0.63047(13) 0.58379(12) 0.3729(2) 0.0429(9) Uani 1 1 d .
C20 C 0.62533(14) 0.59030(12) 0.4565(2) 0.0549(10) Uani 1 1 d .
H20 H 0.5947 0.5959 0.4799 0.066 Uiso 1 1 calc R
C21 C 0.66589(16) 0.58843(12) 0.5044(2) 0.0574(11) Uani 1 1 d .
H21 H 0.6634 0.5922 0.5617 0.069 Uiso 1 1 calc R
C22 C 0.70979(14) 0.58112(11) 0.4691(2) 0.0469(9) Uani 1 1 d .
H22 H 0.7382 0.5805 0.5011 0.056 Uiso 1 1 calc R
C23 C 0.71175(13) 0.57469(11) 0.3857(2) 0.0407(9) Uani 1 1 d .
C24 C 0.75970(13) 0.56728(11) 0.3448(2) 0.0382(9) Uani 1 1 d .
C25 C 0.80243(12) 0.55926(11) 0.2177(2) 0.0449(9) Uani 1 1 d .
H25A H 0.8261 0.5816 0.2419 0.054 Uiso 1 1 calc R
H25B H 0.7957 0.5705 0.1616 0.054 Uiso 1 1 calc R
C26 C 0.82489(12) 0.50992(12) 0.21291(18) 0.0397(9) Uani 1 1 d .
C27 C 0.87211(12) 0.50512(12) 0.18166(18) 0.0372(8) Uani 1 1 d .
C28 C 0.89956(12) 0.54531(12) 0.15157(18) 0.0428(9) Uani 1 1 d .
H28 H 0.8854 0.5763 0.1508 0.051 Uiso 1 1 calc R
C29 C 0.94444(12) 0.53989(13) 0.12480(19) 0.0463(9) Uani 1 1 d .
H29 H 0.9613 0.5672 0.1054 0.056 Uiso 1 1 calc R
C30 C 0.96795(12) 0.49439(13) 0.1244(2) 0.0448(9) Uani 1 1 d .
C31 C 1.01559(14) 0.48816(15) 0.0991(2) 0.0589(11) Uani 1 1 d .
H31 H 1.0332 0.5151 0.0801 0.071 Uiso 1 1 calc R
C32 C 1.03731(15) 0.44409(18) 0.1010(2) 0.0694(12) Uani 1 1 d .
H32 H 1.0695 0.4407 0.0832 0.083 Uiso 1 1 calc R
C33 C 1.01199(15) 0.40420(16) 0.1293(2) 0.0679(12) Uani 1 1 d .
H33 H 1.0270 0.3736 0.1298 0.081 Uiso 1 1 calc R
C34 C 0.96533(14) 0.40872(14) 0.1565(2) 0.0543(10) Uani 1 1 d .
C35 C 0.93960(15) 0.36860(14) 0.1893(2) 0.0630(11) Uani 1 1 d .
H35 H 0.9548 0.3381 0.1915 0.076 Uiso 1 1 calc R
C36 C 0.89462(14) 0.37313(13) 0.2171(2) 0.0527(10) Uani 1 1 d .
H36 H 0.8789 0.3460 0.2396 0.063 Uiso 1 1 calc R
C37 C 0.86947(13) 0.41875(12) 0.21343(19) 0.0425(9) Uani 1 1 d .
C38 C 0.82232(13) 0.42481(13) 0.23942(18) 0.0447(9) Uani 1 1 d .
H38 H 0.8045 0.3978 0.2573 0.054 Uiso 1 1 calc R
C39 C 0.80112(12) 0.46937(13) 0.23957(19) 0.0457(9) Uani 1 1 d .
H39 H 0.7691 0.4724 0.2586 0.055 Uiso 1 1 calc R
C40 C 0.89428(12) 0.45934(12) 0.18206(18) 0.0400(9) Uani 1 1 d .
C41 C 0.94279(12) 0.45402(13) 0.15357(19) 0.0419(9) Uani 1 1 d .

loop_
_atom_site_aniso_label
_atom_site_aniso_U_11
_atom_site_aniso_U_22
_atom_site_aniso_U_33
_atom_site_aniso_U_23
_atom_site_aniso_U_13
_atom_site_aniso_U_12
O1 0.0489(17) 0.082(2) 0.0763(19) -0.0070(15) 0.0138(15) -0.0034(15)
O2 0.0485(16) 0.0556(16) 0.0425(14) -0.0008(12) -0.0105(13) -0.0032(13)
N1 0.044(2) 0.076(2) 0.058(2) -0.0038(18) 0.0026(17) 0.0093(17)
N2 0.0414(18) 0.0389(18) 0.0404(17) 0.0039(13) 0.0030(16) 0.0027(14)
N3 0.0395(18) 0.0466(19) 0.0320(18) -0.0021(13) -0.0005(14) -0.0008(14)
C1 0.044(2) 0.082(4) 0.055(3) 0.007(3) -0.008(2) 0.000(2)
C2 0.029(2) 0.080(3) 0.055(3) 0.015(3) -0.0055(18) 0.001(2)
C3 0.045(2) 0.100(4) 0.045(3) 0.008(3) 0.0007(19) 0.006(2)
C4 0.049(3) 0.092(4) 0.049(3) 0.021(3) -0.002(2) -0.004(2)
C5 0.045(3) 0.077(3) 0.061(3) 0.008(3) -0.003(2) 0.002(2)
C6 0.062(3) 0.091(4) 0.085(4) 0.013(3) -0.006(3) 0.009(3)
C7 0.079(4) 0.093(4) 0.111(5) 0.010(4) -0.003(3) 0.013(3)
C8 0.068(3) 0.096(4) 0.087(4) -0.016(3) -0.008(3) 0.024(3)
C9 0.044(3) 0.109(4) 0.059(3) -0.002(3) 0.000(2) 0.019(3)
C10 0.050(3) 0.135(5) 0.051(3) 0.002(3) 0.007(2) 0.023(3)
C11 0.051(3) 0.126(4) 0.048(3) 0.019(3) 0.007(2) 0.008(3)
C12 0.033(2) 0.094(4) 0.055(3) 0.016(3) 0.001(2) 0.000(2)
C13 0.040(3) 0.108(4) 0.073(4) 0.029(3) -0.004(2) 0.000(3)
C14 0.044(3) 0.082(3) 0.089(4) 0.007(3) -0.009(2) 0.001(2)
C15 0.030(2) 0.089(4) 0.047(3) 0.013(3) -0.0060(18) 0.003(2)
C16 0.035(2) 0.080(3) 0.048(3) 0.007(3) -0.0003(18) 0.007(2)
C17 0.048(3) 0.092(3) 0.075(3) -0.001(3) -0.015(2) 0.005(2)
C18 0.050(3) 0.052(3) 0.061(3) 0.000(2) 0.013(2) -0.007(2)
C19 0.041(2) 0.043(2) 0.044(2) 0.0013(18) 0.005(2) -0.0032(18)
C20 0.057(3) 0.061(3) 0.047(3) 0.001(2) 0.018(2) -0.007(2)
C21 0.077(3) 0.064(3) 0.031(2) -0.0048(18) 0.010(2) -0.006(2)
C22 0.057(3) 0.049(2) 0.035(2) 0.0011(17) 0.0067(19) -0.0076(19)
C23 0.054(3) 0.029(2) 0.039(2) 0.0045(16) 0.003(2) -0.0034(17)
C24 0.047(3) 0.030(2) 0.038(2) 0.0001(17) -0.001(2) -0.0011(17)
C25 0.048(2) 0.047(2) 0.040(2) -0.0027(17) 0.0043(18) 0.0013(18)
C26 0.046(2) 0.042(2) 0.031(2) -0.0020(17) -0.0028(17) -0.0026(19)
C27 0.042(2) 0.041(2) 0.0283(19) -0.0053(16) -0.0057(17) 0.0015(19)
C28 0.041(2) 0.047(2) 0.040(2) -0.0011(17) -0.0006(18) 0.0012(19)
C29 0.041(2) 0.056(3) 0.041(2) 0.0045(19) 0.0015(19) -0.005(2)
C30 0.040(2) 0.057(3) 0.037(2) -0.0108(19) -0.0053(18) 0.001(2)
C31 0.053(3) 0.065(3) 0.058(3) -0.009(2) 0.001(2) -0.004(2)
C32 0.054(3) 0.089(3) 0.066(3) -0.018(3) 0.006(2) 0.015(3)
C33 0.061(3) 0.069(3) 0.074(3) -0.011(2) 0.009(2) 0.015(3)
C34 0.056(3) 0.057(3) 0.050(2) -0.009(2) -0.003(2) 0.001(2)
C35 0.064(3) 0.056(3) 0.070(3) -0.012(2) -0.009(2) 0.011(2)
C36 0.063(3) 0.042(2) 0.053(2) -0.0057(19) -0.009(2) -0.004(2)
C37 0.049(2) 0.046(2) 0.033(2) -0.0034(18) -0.0084(18) 0.001(2)
C38 0.056(3) 0.043(3) 0.035(2) 0.0034(17) -0.0031(18) -0.010(2)
C39 0.049(2) 0.048(3) 0.040(2) -0.0017(19) 0.0044(18) -0.004(2)
C40 0.043(2) 0.047(2) 0.031(2) -0.0035(17) -0.0069(17) -0.0042(19)
C41 0.044(2) 0.045(2) 0.037(2) -0.0097(18) -0.0077(17) 0.002(2)

loop_
_atom_type_symbol
_atom_type_description
_atom_type_scat_dispersion_real
_atom_type_scat_dispersion_imag
_atom_type_scat_source
C C 0.0033 0.0016 'International Tables Vol C Tables 4.2.6.8 and 6.1.1.4'
H H 0.0000 0.0000 'International Tables Vol C Tables 4.2.6.8 and 6.1.1.4'
N N 0.0061 0.0033 'International Tables Vol C Tables 4.2.6.8 and 6.1.1.4'
O O 0.0106 0.0060 'International Tables Vol C Tables 4.2.6.8 and 6.1.1.4'

loop_
_geom_angle_atom_site_label_1
_geom_angle_atom_site_label_2
_geom_angle_atom_site_label_3
_geom_angle
C18 N1 C17 120.5(3)
C18 N1 H1 119.7
C17 N1 H1 119.7
C19 N2 C23 117.2(3)
C24 N3 C25 120.9(3)
C24 N3 H3 119.5
C25 N3 H3 119.5
C14 C1 C2 118.7(4)
C14 C1 C17 119.0(4)
C2 C1 C17 122.1(4)
C1 C2 C15 120.3(4)
C1 C2 C3 122.8(4)
C15 C2 C3 116.9(4)
C4 C3 C2 121.0(4)
C4 C3 H3A 119.5
C2 C3 H3A 119.5
C3 C4 C5 122.5(4)
C3 C4 H4 118.7
C5 C4 H4 118.8
C6 C5 C4 122.2(4)
C6 C5 C16 119.9(4)
C4 C5 C16 117.9(4)
C5 C6 C7 121.4(5)
C5 C6 H6 119.3
C7 C6 H6 119.3
C8 C7 C6 119.3(5)
C8 C7 H7 120.4
C6 C7 H7 120.4
C9 C8 C7 121.0(5)
C9 C8 H8 119.5
C7 C8 H8 119.5
C8 C9 C16 120.4(4)
C8 C9 C10 122.3(5)
C16 C9 C10 117.3(5)
C11 C10 C9 120.5(5)
C11 C10 H10 119.7
C9 C10 H10 119.7
C10 C11 C12 122.9(4)
C10 C11 H11 118.5
C12 C11 H11 118.5
C13 C12 C15 118.2(4)
C13 C12 C11 123.3(4)
C15 C12 C11 118.5(4)
C12 C13 C14 121.7(4)
C12 C13 H13 119.1
C14 C13 H13 119.1
C13 C14 C1 121.5(4)
C13 C14 H14 119.2
C1 C14 H14 119.2
C16 C15 C12 118.8(4)
C16 C15 C2 121.5(4)
C12 C15 C2 119.6(4)
C15 C16 C9 121.7(4)
C15 C16 C5 120.1(4)
C9 C16 C5 118.1(4)
N1 C17 C1 114.0(3)
N1 C17 H17A 108.7
C1 C17 H17A 108.7
N1 C17 H17B 108.7
C1 C17 H17B 108.7
H17A C17 H17B 107.6
O1 C18 N1 121.9(4)
O1 C18 C19 119.8(4)
N1 C18 C19 118.3(4)
N2 C19 C20 123.1(3)
N2 C19 C18 117.3(3)
C20 C19 C18 119.6(4)
C21 C20 C19 118.3(3)
C21 C20 H20 120.9
C19 C20 H20 120.9
C22 C21 C20 119.8(3)
C22 C21 H21 120.1
C20 C21 H21 120.1
C21 C22 C23 118.3(3)
C21 C22 H22 120.9
C23 C22 H22 120.9
N2 C23 C22 123.3(3)
N2 C23 C24 117.1(3)
C22 C23 C24 119.5(3)
O2 C24 N3 123.8(3)
O2 C24 C23 120.3(3)
N3 C24 C23 115.9(3)
N3 C25 C26 115.2(3)
N3 C25 H25A 108.5
C26 C25 H25A 108.5
N3 C25 H25B 108.5
C26 C25 H25B 108.5
H25A C25 H25B 107.5
C39 C26 C27 118.8(3)
C39 C26 C25 121.9(3)
C27 C26 C25 119.2(3)
C40 C27 C26 119.2(3)
C40 C27 C28 118.0(3)
C26 C27 C28 122.8(3)
C29 C28 C27 121.4(3)
C29 C28 H28 119.3
C27 C28 H28 119.3
C28 C29 C30 122.2(3)
C28 C29 H29 118.9
C30 C29 H29 118.9
C31 C30 C41 118.2(3)
C31 C30 C29 123.1(4)
C41 C30 C29 118.6(3)
C32 C31 C30 121.5(4)
C32 C31 H31 119.3
C30 C31 H31 119.3
C31 C32 C33 119.9(4)
C31 C32 H32 120.0
C33 C32 H32 120.0
C34 C33 C32 120.7(4)
C34 C33 H33 119.6
C32 C33 H33 119.6
C33 C34 C41 119.4(4)
C33 C34 C35 121.4(4)
C41 C34 C35 119.2(4)
C36 C35 C34 121.5(4)
C36 C35 H35 119.3
C34 C35 H35 119.3
C35 C36 C37 121.3(4)
C35 C36 H36 119.3
C37 C36 H36 119.3
C38 C37 C40 118.2(3)
C38 C37 C36 123.3(3)
C40 C37 C36 118.5(3)
C39 C38 C37 121.1(3)
C39 C38 H38 119.5
C37 C38 H38 119.5
C38 C39 C26 122.2(3)
C38 C39 H39 118.9
C26 C39 H39 118.9
C27 C40 C37 120.4(3)
C27 C40 C41 120.1(3)
C37 C40 C41 119.5(3)
C30 C41 C34 120.3(3)
C30 C41 C40 119.7(3)
C34 C41 C40 120.0(3)

loop_
_geom_bond_atom_site_label_1
_geom_bond_atom_site_label_2
_geom_bond_distance
O1 C18 1.250(4)
O2 C24 1.236(4)
N1 C18 1.331(4)
N1 C17 1.466(4)
N1 H1 0.8800
N2 C19 1.332(4)
N2 C23 1.352(4)
N3 C24 1.330(4)
N3 C25 1.445(4)
N3 H3 0.8800
C1 C14 1.387(5)
C1 C2 1.396(5)
C1 C17 1.479(5)
C2 C15 1.430(5)
C2 C3 1.444(5)
C3 C4 1.368(5)
C3 H3A 0.9500
C4 C5 1.412(5)
C4 H4 0.9500
C5 C6 1.383(5)
C5 C16 1.431(5)
C6 C7 1.399(6)
C6 H6 0.9500
C7 C8 1.390(6)
C7 H7 0.9500
C8 C9 1.391(6)
C8 H8 0.9500
C9 C16 1.419(5)
C9 C10 1.458(6)
C10 C11 1.324(6)
C10 H10 0.9500
C11 C12 1.426(6)
C11 H11 0.9500
C12 C13 1.379(5)
C12 C15 1.425(5)
C13 C14 1.388(6)
C13 H13 0.9500
C14 H14 0.9500
C15 C16 1.406(5)
C17 H17A 0.9900
C17 H17B 0.9900
C18 C19 1.494(5)
C19 C20 1.393(4)
C20 C21 1.380(5)
C20 H20 0.9500
C21 C22 1.370(5)
C21 H21 0.9500
C22 C23 1.383(4)
C22 H22 0.9500
C23 C24 1.511(4)
C25 C26 1.514(4)
C25 H25A 0.9900
C25 H25B 0.9900
C26 C39 1.382(4)
C26 C27 1.420(4)
C27 C40 1.419(4)
C27 C28 1.445(4)
C28 C29 1.336(4)
C28 H28 0.9500
C29 C30 1.429(4)
C29 H29 0.9500
C30 C31 1.403(5)
C30 C41 1.411(4)
C31 C32 1.371(5)
C31 H31 0.9500
C32 C33 1.397(5)
C32 H32 0.9500
C33 C34 1.382(5)
C33 H33 0.9500
C34 C41 1.412(5)
C34 C35 1.435(5)
C35 C36 1.341(5)
C35 H35 0.9500
C36 C37 1.454(5)
C36 H36 0.9500
C37 C38 1.393(4)
C37 C40 1.424(4)
C38 C39 1.376(4)
C38 H38 0.9500
C39 H39 0.9500
C40 C41 1.440(4)

loop_
_geom_hbond_atom_site_label_D
_geom_hbond_atom_site_label_H
_geom_hbond_atom_site_label_A
_geom_hbond_distance_DH
_geom_hbond_distance_HA
_geom_hbond_distance_DA
_geom_hbond_angle_DHA
_geom_hbond_site_symmetry_A
N1 H1 O2 0.88 2.32 3.171(4) 162.5 7_544
N3 H3 O2 0.88 2.19 3.007(3) 155.2 7_544

loop_
_geom_torsion_atom_site_label_1
_geom_torsion_atom_site_label_2
_geom_torsion_atom_site_label_3
_geom_torsion_atom_site_label_4
_geom_torsion
C14 C1 C2 C15 1.2(5)
C17 C1 C2 C15 176.1(3)
C14 C1 C2 C3 -177.6(3)
C17 C1 C2 C3 -2.8(5)
C1 C2 C3 C4 178.9(4)
C15 C2 C3 C4 0.0(5)
C2 C3 C4 C5 -1.0(6)
C3 C4 C5 C6 -177.8(4)
C3 C4 C5 C16 1.3(6)
C4 C5 C6 C7 178.1(4)
C16 C5 C6 C7 -1.0(6)
C5 C6 C7 C8 1.3(7)
C6 C7 C8 C9 0.1(7)
C7 C8 C9 C16 -1.7(6)
C7 C8 C9 C10 179.4(4)
C8 C9 C10 C11 175.8(4)
C16 C9 C10 C11 -3.1(6)
C9 C10 C11 C12 1.6(6)
C10 C11 C12 C13 -178.8(4)
C10 C11 C12 C15 1.1(6)
C15 C12 C13 C14 0.3(5)
C11 C12 C13 C14 -179.8(3)
C12 C13 C14 C1 0.7(6)
C2 C1 C14 C13 -1.5(5)
C17 C1 C14 C13 -176.5(3)
C13 C12 C15 C16 177.6(3)
C11 C12 C15 C16 -2.2(5)
C13 C12 C15 C2 -0.5(5)
C11 C12 C15 C2 179.6(3)
C1 C2 C15 C16 -178.3(3)
C3 C2 C15 C16 0.5(5)
C1 C2 C15 C12 -0.2(5)
C3 C2 C15 C12 178.7(3)
C12 C15 C16 C9 0.7(5)
C2 C15 C16 C9 178.8(3)
C12 C15 C16 C5 -178.4(3)
C2 C15 C16 C5 -0.2(5)
C8 C9 C16 C15 -177.0(4)
C10 C9 C16 C15 1.9(5)
C8 C9 C16 C5 2.0(5)
C10 C9 C16 C5 -179.0(3)
C6 C5 C16 C15 178.4(3)
C4 C5 C16 C15 -0.7(5)
C6 C5 C16 C9 -0.7(5)
C4 C5 C16 C9 -179.7(3)
C18 N1 C17 C1 -164.7(4)
C14 C1 C17 N1 -108.4(4)
C2 C1 C17 N1 76.7(5)
C17 N1 C18 O1 2.2(5)
C17 N1 C18 C19 -178.7(3)
C23 N2 C19 C20 -2.0(5)
C23 N2 C19 C18 176.8(3)
O1 C18 C19 N2 -173.6(3)
N1 C18 C19 N2 7.3(5)
O1 C18 C19 C20 5.1(5)
N1 C18 C19 C20 -174.0(3)
N2 C19 C20 C21 0.7(5)
C18 C19 C20 C21 -178.0(3)
C19 C20 C21 C22 1.1(5)
C20 C21 C22 C23 -1.5(5)
C19 N2 C23 C22 1.5(4)
C19 N2 C23 C24 -177.4(3)
C21 C22 C23 N2 0.2(5)
C21 C22 C23 C24 179.1(3)
C25 N3 C24 O2 -5.7(5)
C25 N3 C24 C23 174.0(2)
N2 C23 C24 O2 179.6(3)
C22 C23 C24 O2 0.6(4)
N2 C23 C24 N3 -0.2(4)
C22 C23 C24 N3 -179.1(3)
C24 N3 C25 C26 84.4(3)
N3 C25 C26 C39 10.3(4)
N3 C25 C26 C27 -168.4(3)
C39 C26 C27 C40 -2.8(4)
C25 C26 C27 C40 176.0(3)
C39 C26 C27 C28 179.3(3)
C25 C26 C27 C28 -1.9(4)
C40 C27 C28 C29 0.0(4)
C26 C27 C28 C29 178.0(3)
C27 C28 C29 C30 -0.1(5)
C28 C29 C30 C31 -177.8(3)
C28 C29 C30 C41 -0.2(5)
C41 C30 C31 C32 1.0(5)
C29 C30 C31 C32 178.7(3)
C30 C31 C32 C33 -0.4(6)
C31 C32 C33 C34 -0.9(6)
C32 C33 C34 C41 1.6(5)
C32 C33 C34 C35 -176.9(4)
C33 C34 C35 C36 178.8(4)
C41 C34 C35 C36 0.3(5)
C34 C35 C36 C37 1.4(5)
C35 C36 C37 C38 178.2(3)
C35 C36 C37 C40 -2.1(5)
C40 C37 C38 C39 -3.9(4)
C36 C37 C38 C39 175.8(3)
C37 C38 C39 C26 1.1(5)
C27 C26 C39 C38 2.3(5)
C25 C26 C39 C38 -176.4(3)
C26 C27 C40 C37 0.0(4)
C28 C27 C40 C37 178.0(3)
C26 C27 C40 C41 -177.6(3)
C28 C27 C40 C41 0.4(4)
C38 C37 C40 C27 3.3(4)
C36 C37 C40 C27 -176.4(3)
C38 C37 C40 C41 -179.0(3)
C36 C37 C40 C41 1.2(4)
C31 C30 C41 C34 -0.3(4)
C29 C30 C41 C34 -178.0(3)
C31 C30 C41 C40 178.4(3)
C29 C30 C41 C40 0.6(4)
C33 C34 C41 C30 -1.0(5)
C35 C34 C41 C30 177.6(3)
C33 C34 C41 C40 -179.7(3)
C35 C34 C41 C40 -1.1(5)
C27 C40 C41 C30 -0.7(4)
C37 C40 C41 C30 -178.4(3)
C27 C40 C41 C34 178.0(3)
C37 C40 C41 C34 0.3(4)
